data_1569721
loop_
_publ_author_name
'Yang, Bo'
'Yan, Suqiong'
'Li, Chengbo'
'Ma, Hui'
'Feng, Fanda'
'Zhang, Yuan'
'Huang, Wei'

_publ_section_title
;
 Mn(iii)-mediated C-P bond activation of diphosphines: toward a highly
 emissive phosphahelicene cation scaffold and modulated circularly
 polarized luminescence.
;
_journal_issue 38
_journal_name_full 'Chemical science'
_journal_page_first 10446
_journal_page_last 10457
_journal_paper_doi 10.1039/d3sc03201a
_journal_volume 14
_journal_year 2023
_chemical_formula_sum 'C58 H50 Cl6 Mn2 O10 P2'
_chemical_formula_weight 1291.50
_space_group_crystal_system triclinic
_space_group_IT_number 2
_space_group_name_Hall '-P 1'
_space_group_name_H-M_alt 'P -1'
_atom_sites_solution_hydrogens mixed
_audit_creation_method SHELXL-2014/7
_audit_update_record
;
2022-12-09 deposited with the CCDC.	2023-08-11 downloaded from the CCDC.
;
_cell_angle_alpha 113.171(5)
_cell_angle_beta 95.078(6)
_cell_angle_gamma 93.304(5)
_cell_formula_units_Z 2
_cell_length_a 8.6233(14)
_cell_length_b 18.799(3)
_cell_length_c 19.623(3)
_cell_measurement_reflns_used 7310
_cell_measurement_temperature 193(2)
_cell_measurement_theta_max 54.909
_cell_measurement_theta_min 4.738
_cell_volume 2898.1(8)
_computing_structure_refinement 'SHELXL-2014/7 (Sheldrick, 2014)'
_diffrn_ambient_temperature 193(2)
_diffrn_measured_fraction_theta_full 0.995
_diffrn_measured_fraction_theta_max 0.995
_diffrn_measurement_device_type 'BRUKER Smart Apex CCD area detector'
_diffrn_measurement_method '\f and \w scans'
_diffrn_radiation_type MoK\a
_diffrn_radiation_wavelength 0.71073
_diffrn_reflns_av_R_equivalents 0.0626
_diffrn_reflns_av_unetI/netI 0.0837
_diffrn_reflns_Laue_measured_fraction_full 0.995
_diffrn_reflns_Laue_measured_fraction_max 0.995
_diffrn_reflns_limit_h_max 10
_diffrn_reflns_limit_h_min -10
_diffrn_reflns_limit_k_max 22
_diffrn_reflns_limit_k_min -21
_diffrn_reflns_limit_l_max 23
_diffrn_reflns_limit_l_min -23
_diffrn_reflns_number 21215
_diffrn_reflns_point_group_measured_fraction_full 0.995
_diffrn_reflns_point_group_measured_fraction_max 0.995
_diffrn_reflns_theta_full 25.000
_diffrn_reflns_theta_max 25.000
_diffrn_reflns_theta_min 1.943
_exptl_absorpt_coefficient_mu 0.825
_exptl_crystal_colour colorless
_exptl_crystal_density_diffrn 1.480
_exptl_crystal_description block
_exptl_crystal_F_000 1320
_exptl_crystal_preparation Luminescent
_exptl_crystal_size_max 0.30
_exptl_crystal_size_mid 0.100
_exptl_crystal_size_min 0.100
_refine_diff_density_max 1.266
_refine_diff_density_min -1.158
_refine_diff_density_rms 0.101
_refine_ls_extinction_method none
_refine_ls_goodness_of_fit_ref 1.128
_refine_ls_hydrogen_treatment constr
_refine_ls_matrix_type full
_refine_ls_number_parameters 723
_refine_ls_number_reflns 10165
_refine_ls_number_restraints 24
_refine_ls_restrained_S_all 1.148
_refine_ls_R_factor_all 0.1052
_refine_ls_R_factor_gt 0.0738
_refine_ls_shift/su_max 0.001
_refine_ls_shift/su_mean 0.000
_refine_ls_structure_factor_coef Fsqd
_refine_ls_weighting_details 'w=1/[\s^2^(Fo^2^)+(0.1268P)^2^+0.4618P] where P=(Fo^2^+2Fc^2^)/3'
_refine_ls_weighting_scheme calc
_refine_ls_wR_factor_gt 0.2056
_refine_ls_wR_factor_ref 0.2322
_reflns_Friedel_coverage 0.000
_reflns_number_gt 7104
_reflns_number_total 10165
_reflns_threshold_expression 'I > 2\s(I)'
_cod_data_source_file d3sc03201a2.cif
_cod_data_source_block 20220605yb6b4_0m
_cod_depositor_comments 'Adding full bibliography for 1569716--1569732.cif.'
_cod_original_cell_volume 2898.0(8)
_cod_database_code 1569721
_shelx_shelxl_version_number 2014/7
_shelx_space_group_comment
;
The symmetry employed for this shelxl refinement is uniquely defined
by the following loop, which should always be used as a source of
symmetry information in preference to the above space-group names.
They are only intended as comments.
;
_shelx_estimated_absorpt_t_min 0.908
_shelx_estimated_absorpt_t_max 0.922

loop_
_space_group_symop_operation_xyz
'x, y, z'
'-x, -y, -z'

loop_
_atom_site_label
_atom_site_type_symbol
_atom_site_fract_x
_atom_site_fract_y
_atom_site_fract_z
_atom_site_U_iso_or_equiv
_atom_site_adp_type
_atom_site_occupancy
_atom_site_site_symmetry_order
_atom_site_calc_flag
_atom_site_refinement_flags_posn
_atom_site_refinement_flags_adp
_atom_site_refinement_flags_occupancy
_atom_site_disorder_assembly
_atom_site_disorder_group
Mn1 Mn 0.48507(10) 0.85575(5) 0.48901(4) 0.0483(2) Uani 1 1 d . . . . .
Mn2 Mn 1.04601(11) 0.67041(5) 0.93472(5) 0.0577(3) Uani 1 1 d . . . . .
C1 C 0.6687(5) 1.0531(2) 0.1864(2) 0.0325(9) Uani 1 1 d . . . . .
C2 C 0.6491(5) 1.0751(2) 0.1247(2) 0.0306(9) Uani 1 1 d . . . . .
C3 C 0.5754(6) 1.1424(2) 0.1393(2) 0.0347(10) Uani 1 1 d . . . . .
C4 C 0.4678(7) 1.2469(3) 0.1346(3) 0.0498(13) Uani 1 1 d . . . . .
H4A H 0.5307 1.2943 0.1384 0.060 Uiso 1 1 calc R U . . .
H4B H 0.3615 1.2455 0.1102 0.060 Uiso 1 1 calc R U . . .
C5 C 0.5281(5) 1.1831(2) 0.2085(2) 0.0359(10) Uani 1 1 d . . . . .
C6 C 0.5463(6) 1.1613(3) 0.2671(2) 0.0411(11) Uani 1 1 d . . . . .
H6 H 0.5114 1.1907 0.3137 0.049 Uiso 1 1 calc R U . . .
C7 C 0.6191(6) 1.0934(2) 0.2550(2) 0.0368(10) Uani 1 1 d . . . . .
H7 H 0.6342 1.0752 0.2936 0.044 Uiso 1 1 calc R U . . .
C8 C 0.7875(5) 0.9610(2) 0.0685(2) 0.0310(9) Uani 1 1 d . . . . .
C9 C 0.7166(5) 1.0241(2) 0.0591(2) 0.0298(9) Uani 1 1 d . . . . .
C10 C 0.7230(5) 1.0266(2) -0.0101(2) 0.0314(9) Uani 1 1 d . . . . .
C11 C 0.7233(6) 1.0600(3) -0.1079(3) 0.0457(12) Uani 1 1 d . . . . .
H11A H 0.6382 1.0567 -0.1466 0.055 Uiso 1 1 calc R U . . .
H11B H 0.8055 1.1011 -0.1036 0.055 Uiso 1 1 calc R U . . .
C12 C 0.7959(5) 0.9711(3) -0.0650(2) 0.0362(10) Uani 1 1 d . . . . .
C13 C 0.8620(6) 0.9113(3) -0.0557(2) 0.0401(11) Uani 1 1 d . . . . .
H13 H 0.9089 0.8742 -0.0947 0.048 Uiso 1 1 calc R U . . .
C14 C 0.8586(5) 0.9064(2) 0.0135(2) 0.0358(10) Uani 1 1 d . . . . .
H14 H 0.9050 0.8659 0.0227 0.043 Uiso 1 1 calc R U . . .
C15 C 0.6421(5) 0.8840(2) 0.1564(2) 0.0354(10) Uani 1 1 d . . . . .
C16 C 0.6051(6) 0.8821(3) 0.2240(3) 0.0432(11) Uani 1 1 d . . . . .
H16 H 0.6513 0.9213 0.2703 0.052 Uiso 1 1 calc R U . . .
C17 C 0.5014(7) 0.8228(3) 0.2226(4) 0.0591(15) Uani 1 1 d . . . . .
H17 H 0.4754 0.8220 0.2684 0.071 Uiso 1 1 calc R U . . .
C18 C 0.4354(7) 0.7654(4) 0.1568(4) 0.0682(18) Uani 1 1 d . . . . .
H18 H 0.3652 0.7247 0.1571 0.082 Uiso 1 1 calc R U . . .
C19 C 0.4709(7) 0.7663(3) 0.0888(3) 0.0589(15) Uani 1 1 d . . . . .
H19 H 0.4234 0.7267 0.0430 0.071 Uiso 1 1 calc R U . . .
C20 C 0.5754(6) 0.8251(2) 0.0883(3) 0.0422(11) Uani 1 1 d . . . . .
H20 H 0.6015 0.8254 0.0423 0.051 Uiso 1 1 calc R U . . .
C21 C 0.9404(5) 0.9775(2) 0.2211(2) 0.0343(10) Uani 1 1 d . . . . .
C22 C 1.0002(6) 0.9116(3) 0.2253(2) 0.0400(11) Uani 1 1 d . . . . .
H22 H 0.9470 0.8613 0.1972 0.048 Uiso 1 1 calc R U . . .
C23 C 1.1380(7) 0.9206(3) 0.2711(3) 0.0549(14) Uani 1 1 d . . . . .
H23 H 1.1802 0.8762 0.2741 0.066 Uiso 1 1 calc R U . . .
C24 C 1.2139(7) 0.9933(4) 0.3122(3) 0.0591(15) Uani 1 1 d . . . . .
H24 H 1.3075 0.9989 0.3440 0.071 Uiso 1 1 calc R U . . .
C25 C 1.1560(7) 1.0582(3) 0.3077(3) 0.0565(14) Uani 1 1 d . . . . .
H25 H 1.2106 1.1081 0.3357 0.068 Uiso 1 1 calc R U . . .
C26 C 1.0193(6) 1.0509(3) 0.2629(2) 0.0444(12) Uani 1 1 d . . . . .
H26 H 0.9786 1.0959 0.2603 0.053 Uiso 1 1 calc R U . . .
C27 C 1.0344(5) 0.6445(2) 0.4498(2) 0.0363(10) Uani 1 1 d . . . . .
C28 C 0.9308(5) 0.6075(2) 0.4813(2) 0.0326(9) Uani 1 1 d . . . . .
C29 C 0.9047(5) 0.6505(2) 0.5524(2) 0.0334(10) Uani 1 1 d . . . . .
C30 C 0.8107(7) 0.7040(3) 0.6629(3) 0.0484(13) Uani 1 1 d . . . . .
H30A H 0.7095 0.7261 0.6617 0.058 Uiso 1 1 calc R U . . .
H30B H 0.8267 0.6939 0.7088 0.058 Uiso 1 1 calc R U . . .
C31 C 0.9806(6) 0.7267(2) 0.5917(3) 0.0417(11) Uani 1 1 d . . . . .
C32 C 1.0808(6) 0.7613(3) 0.5617(3) 0.0456(12) Uani 1 1 d . . . . .
H32 H 1.1301 0.8124 0.5897 0.055 Uiso 1 1 calc R U . . .
C33 C 1.1090(6) 0.7194(3) 0.4888(3) 0.0441(11) Uani 1 1 d . . . . .
H33 H 1.1783 0.7415 0.4657 0.053 Uiso 1 1 calc R U . . .
C34 C 0.9239(6) 0.5036(2) 0.3578(2) 0.0357(10) Uani 1 1 d . . . . .
C35 C 0.8689(5) 0.5269(2) 0.4293(2) 0.0323(9) Uani 1 1 d . . . . .
C36 C 0.7713(5) 0.4717(2) 0.4382(2) 0.0344(10) Uani 1 1 d . . . . .
C37 C 0.5988(6) 0.4034(3) 0.4751(3) 0.0460(12) Uani 1 1 d . . . . .
H37A H 0.6164 0.3787 0.5109 0.055 Uiso 1 1 calc R U . . .
H37B H 0.4878 0.4140 0.4721 0.055 Uiso 1 1 calc R U . . .
C38 C 0.7331(6) 0.3972(2) 0.3809(2) 0.0359(10) Uani 1 1 d . . . . .
C39 C 0.7895(6) 0.3745(3) 0.3128(3) 0.0442(12) Uani 1 1 d . . . . .
H39 H 0.7638 0.3235 0.2754 0.053 Uiso 1 1 calc R U . . .
C40 C 0.8863(6) 0.4300(3) 0.3013(3) 0.0421(11) Uani 1 1 d . . . . .
H40 H 0.9264 0.4173 0.2548 0.051 Uiso 1 1 calc R U . . .
C41 C 1.2309(6) 0.5554(3) 0.3276(3) 0.0459(12) Uani 1 1 d . . . . .
C42 C 1.2769(7) 0.4847(3) 0.3204(3) 0.0570(14) Uani 1 1 d . . . . .
H42 H 1.2098 0.4498 0.3315 0.068 Uiso 1 1 calc R U . . .
C43 C 1.4195(7) 0.4634(4) 0.2972(3) 0.0645(16) Uani 1 1 d . . . . .
H43 H 1.4505 0.4145 0.2934 0.077 Uiso 1 1 calc R U . . .
C44 C 1.5144(10) 0.5103(5) 0.2801(7) 0.121(3) Uani 1 1 d . U . . .
H44 H 1.6109 0.4943 0.2623 0.145 Uiso 1 1 calc R U . . .
C45 C 1.4718(11) 0.5821(5) 0.2883(7) 0.132(3) Uani 1 1 d . U . . .
H45 H 1.5411 0.6170 0.2784 0.158 Uiso 1 1 calc R U . . .
C46 C 1.3288(10) 0.6038(5) 0.3110(7) 0.132(4) Uani 1 1 d . . . . .
H46 H 1.2986 0.6529 0.3150 0.158 Uiso 1 1 calc R U . . .
C47 C 0.9512(9) 0.6241(4) 0.2942(3) 0.0695(14) Uani 1 1 d . U . . .
C48 C 0.991(3) 0.6136(13) 0.2313(8) 0.144(12) Uani 0.653(19) 1 d . . P . .
H48 H 1.0683 0.5795 0.2121 0.173 Uiso 0.653(19) 1 calc R U P . .
C49 C 0.922(3) 0.6517(14) 0.1878(10) 0.163(13) Uani 0.653(19) 1 d . . P . .
H49 H 0.9631 0.6446 0.1424 0.196 Uiso 0.653(19) 1 calc R U P . .
C48' C 0.873(2) 0.5714(9) 0.2232(8) 0.043(5) Uani 0.347(19) 1 d . . P . .
H48' H 0.8658 0.5170 0.2105 0.052 Uiso 0.347(19) 1 calc R U P . .
C49' C 0.807(2) 0.5989(9) 0.1734(8) 0.051(5) Uani 0.347(19) 1 d . . P . .
H49' H 0.7578 0.5657 0.1250 0.061 Uiso 0.347(19) 1 calc R U P . .
C50 C 0.8207(11) 0.6907(5) 0.2034(5) 0.097(2) Uani 1 1 d . U . . .
H50 H 0.7824 0.7142 0.1712 0.116 Uiso 1 1 d R U . . .
C51 C 0.7926(12) 0.7183(5) 0.2754(5) 0.114(2) Uani 1 1 d . U . . .
H51 H 0.7305 0.7604 0.2944 0.136 Uiso 1 1 calc R U . . .
C52 C 0.8583(10) 0.6830(4) 0.3227(4) 0.0896(15) Uani 1 1 d . U . . .
H52 H 0.8375 0.7002 0.3732 0.108 Uiso 1 1 calc R U . . .
C53 C 0.8426(11) 0.9021(6) 0.4830(6) 0.125(4) Uani 1 1 d . . . . .
H53A H 0.8449 0.8520 0.4886 0.149 Uiso 1 1 calc R U . . .
H53B H 0.8918 0.9434 0.5308 0.149 Uiso 1 1 calc R U . . .
C54 C 0.9383(14) 0.8996(6) 0.4265(7) 0.152(5) Uani 1 1 d . . . . .
H54A H 0.8986 0.8555 0.3798 0.228 Uiso 1 1 calc R U . . .
H54B H 1.0462 0.8937 0.4422 0.228 Uiso 1 1 calc R U . . .
H54C H 0.9359 0.9481 0.4189 0.228 Uiso 1 1 calc R U . . .
C55 C 0.7052(11) 0.5956(7) 0.9255(9) 0.164(5) Uani 1 1 d . . . . .
H55A H 0.6514 0.5896 0.8766 0.196 Uiso 1 1 calc R U . . .
H55B H 0.6995 0.6494 0.9620 0.196 Uiso 1 1 calc R U . . .
C56 C 0.6336(15) 0.5405(12) 0.9502(13) 0.272(13) Uani 1 1 d . . . . .
H56A H 0.5273 0.5203 0.9233 0.326 Uiso 1 1 calc R U . . .
H56B H 0.6258 0.5650 1.0045 0.326 Uiso 1 1 calc R U . . .
C57 C 0.7340(16) 0.4789(9) 0.9338(9) 0.173(6) Uani 1 1 d . . . . .
H57A H 0.7415 0.4580 0.9729 0.207 Uiso 1 1 calc R U . . .
H57B H 0.6996 0.4361 0.8845 0.207 Uiso 1 1 calc R U . . .
C58 C 0.8783(16) 0.5212(8) 0.9339(12) 0.223(9) Uani 1 1 d . . . . .
H58A H 0.9397 0.5379 0.9836 0.267 Uiso 1 1 calc R U . . .
H58B H 0.9392 0.4854 0.8968 0.267 Uiso 1 1 calc R U . . .
Cl1 Cl 0.3571(2) 0.95053(8) 0.57881(7) 0.0599(4) Uani 1 1 d . . . . .
Cl2 Cl 0.32020(19) 0.80917(9) 0.37625(7) 0.0631(4) Uani 1 1 d . . . . .
Cl3 Cl 0.58904(19) 0.76494(8) 0.52878(9) 0.0646(4) Uani 1 1 d . . . . .
Cl4 Cl 1.0251(2) 0.74581(8) 1.05901(8) 0.0656(4) Uani 1 1 d . . . . .
Cl5 Cl 0.9558(3) 0.71749(12) 0.84721(9) 0.1054(8) Uani 1 1 d . . . . .
Cl6 Cl 1.2679(2) 0.60468(9) 0.90523(9) 0.0700(4) Uani 1 1 d . . . . .
O1 O 0.5398(4) 1.17863(17) 0.09161(17) 0.0443(8) Uani 1 1 d . . . . .
O2 O 0.4593(5) 1.24744(18) 0.20740(18) 0.0500(9) Uani 1 1 d . . . . .
O3 O 0.6634(4) 1.07817(19) -0.03729(17) 0.0450(8) Uani 1 1 d . . . . .
O4 O 0.7872(4) 0.9869(2) -0.12756(17) 0.0487(9) Uani 1 1 d . . . . .
O5 O 0.8113(4) 0.63299(16) 0.59748(16) 0.0413(8) Uani 1 1 d . . . . .
O6 O 0.9360(5) 0.75672(17) 0.66178(18) 0.0504(9) Uani 1 1 d . . . . .
O7 O 0.7013(4) 0.47522(17) 0.49899(18) 0.0464(8) Uani 1 1 d . . . . .
O8 O 0.6358(4) 0.35312(17) 0.40254(19) 0.0501(9) Uani 1 1 d . . . . .
O9 O 0.6827(5) 0.9154(3) 0.4729(3) 0.0860(15) Uani 1 1 d . . . . .
H9A H 0.6635 0.9102 0.4205 0.103 Uiso 1 1 d R U . . .
O10 O 0.8641(6) 0.5796(3) 0.9194(3) 0.0999(17) Uani 1 1 d . . . . .
P1 P 0.76502(14) 0.96571(6) 0.15976(6) 0.0303(3) Uani 1 1 d . . . . .
P2 P 1.04190(15) 0.58250(6) 0.35432(6) 0.0366(3) Uani 1 1 d . . . . .

loop_
_atom_site_aniso_label
_atom_site_aniso_U_11
_atom_site_aniso_U_22
_atom_site_aniso_U_33
_atom_site_aniso_U_23
_atom_site_aniso_U_13
_atom_site_aniso_U_12
Mn1 0.0467(5) 0.0563(5) 0.0526(5) 0.0349(4) 0.0020(4) -0.0015(4)
Mn2 0.0601(6) 0.0581(5) 0.0480(5) 0.0128(4) 0.0050(4) 0.0180(4)
C1 0.033(3) 0.035(2) 0.032(2) 0.0155(17) 0.0069(19) 0.0043(19)
C2 0.027(2) 0.034(2) 0.033(2) 0.0149(17) 0.0041(18) 0.0043(18)
C3 0.040(3) 0.029(2) 0.036(2) 0.0131(17) 0.004(2) 0.0044(19)
C4 0.063(4) 0.039(2) 0.053(3) 0.021(2) 0.011(3) 0.020(2)
C5 0.034(3) 0.032(2) 0.044(2) 0.0162(19) 0.005(2) 0.0117(19)
C6 0.047(3) 0.041(2) 0.031(2) 0.0084(19) 0.010(2) 0.011(2)
C7 0.047(3) 0.040(2) 0.026(2) 0.0144(18) 0.007(2) 0.007(2)
C8 0.032(2) 0.035(2) 0.027(2) 0.0133(17) 0.0032(18) 0.0054(19)
C9 0.027(2) 0.031(2) 0.031(2) 0.0125(17) 0.0009(18) 0.0020(18)
C10 0.031(2) 0.037(2) 0.033(2) 0.0197(17) 0.0051(18) 0.0062(19)
C11 0.048(3) 0.066(3) 0.036(2) 0.031(2) 0.014(2) 0.015(3)
C12 0.038(3) 0.045(2) 0.027(2) 0.0153(18) 0.0061(19) 0.003(2)
C13 0.038(3) 0.044(2) 0.034(2) 0.0093(19) 0.010(2) 0.006(2)
C14 0.034(3) 0.036(2) 0.039(2) 0.0139(18) 0.009(2) 0.0053(19)
C15 0.034(3) 0.040(2) 0.036(2) 0.0188(19) 0.0009(19) 0.005(2)
C16 0.041(3) 0.054(3) 0.040(2) 0.023(2) 0.009(2) 0.008(2)
C17 0.059(4) 0.063(3) 0.075(4) 0.045(3) 0.024(3) 0.010(3)
C18 0.048(4) 0.060(3) 0.113(5) 0.055(4) 0.010(4) -0.006(3)
C19 0.049(4) 0.045(3) 0.076(4) 0.022(3) -0.009(3) -0.007(3)
C20 0.047(3) 0.036(2) 0.043(3) 0.0147(19) 0.002(2) 0.003(2)
C21 0.036(3) 0.039(2) 0.028(2) 0.0123(17) 0.0067(19) 0.006(2)
C22 0.044(3) 0.037(2) 0.037(2) 0.0132(19) 0.003(2) 0.006(2)
C23 0.050(3) 0.070(4) 0.051(3) 0.030(3) 0.005(3) 0.021(3)
C24 0.044(3) 0.080(4) 0.042(3) 0.015(3) -0.010(2) 0.007(3)
C25 0.050(4) 0.059(3) 0.045(3) 0.007(2) -0.004(3) -0.004(3)
C26 0.049(3) 0.042(2) 0.035(2) 0.009(2) 0.002(2) 0.002(2)
C27 0.036(3) 0.030(2) 0.041(2) 0.0129(18) 0.000(2) 0.0027(19)
C28 0.032(2) 0.028(2) 0.039(2) 0.0140(17) 0.0035(19) 0.0080(18)
C29 0.034(3) 0.031(2) 0.035(2) 0.0123(17) 0.0028(19) 0.0068(19)
C30 0.061(4) 0.039(2) 0.044(3) 0.012(2) 0.015(3) 0.008(2)
C31 0.048(3) 0.030(2) 0.042(3) 0.0082(19) 0.007(2) 0.010(2)
C32 0.046(3) 0.028(2) 0.053(3) 0.008(2) -0.002(2) -0.002(2)
C33 0.042(3) 0.040(2) 0.048(3) 0.016(2) 0.004(2) -0.003(2)
C34 0.036(3) 0.036(2) 0.033(2) 0.0121(18) 0.003(2) 0.005(2)
C35 0.038(3) 0.0271(19) 0.031(2) 0.0100(16) 0.0005(19) 0.0079(19)
C36 0.029(2) 0.031(2) 0.041(2) 0.0123(18) 0.004(2) 0.0075(19)
C37 0.045(3) 0.040(2) 0.049(3) 0.015(2) 0.005(2) -0.006(2)
C38 0.038(3) 0.026(2) 0.041(2) 0.0122(18) -0.002(2) 0.0016(19)
C39 0.050(3) 0.034(2) 0.040(3) 0.0077(19) -0.001(2) 0.002(2)
C40 0.047(3) 0.038(2) 0.034(2) 0.0062(18) 0.003(2) 0.006(2)
C41 0.048(3) 0.043(3) 0.048(3) 0.019(2) 0.012(2) 0.007(2)
C42 0.060(4) 0.057(3) 0.066(3) 0.032(3) 0.017(3) 0.025(3)
C43 0.056(4) 0.064(3) 0.074(4) 0.025(3) 0.004(3) 0.027(3)
C44 0.071(5) 0.092(5) 0.230(9) 0.080(6) 0.073(5) 0.036(4)
C45 0.079(5) 0.101(5) 0.247(9) 0.088(6) 0.079(6) 0.026(4)
C46 0.085(6) 0.082(5) 0.278(13) 0.104(7) 0.101(8) 0.043(5)
C47 0.093(4) 0.069(3) 0.064(3) 0.041(2) 0.013(3) 0.037(3)
C48 0.20(2) 0.23(2) 0.081(9) 0.111(12) 0.092(12) 0.18(2)
C49 0.24(3) 0.24(2) 0.132(13) 0.154(17) 0.127(17) 0.18(2)
C48' 0.054(11) 0.047(8) 0.040(8) 0.028(6) 0.010(7) 0.012(8)
C49' 0.067(12) 0.053(9) 0.032(8) 0.020(6) -0.003(7) -0.005(8)
C50 0.127(5) 0.099(4) 0.101(4) 0.074(4) 0.012(4) 0.041(4)
C51 0.138(5) 0.097(4) 0.106(4) 0.041(3) -0.010(4) 0.049(3)
C52 0.109(4) 0.084(3) 0.078(3) 0.032(2) 0.003(3) 0.040(3)
C53 0.088(7) 0.153(8) 0.176(10) 0.116(8) 0.026(7) -0.019(6)
C54 0.126(9) 0.114(7) 0.212(13) 0.047(8) 0.069(9) 0.038(7)
C55 0.047(6) 0.183(11) 0.302(17) 0.142(12) 0.014(8) 0.014(6)
C56 0.104(10) 0.44(3) 0.51(3) 0.41(3) 0.134(16) 0.125(15)
C57 0.122(11) 0.204(13) 0.250(16) 0.155(13) 0.026(11) -0.008(10)
C58 0.143(12) 0.153(11) 0.46(3) 0.189(16) 0.136(16) 0.067(10)
Cl1 0.0782(11) 0.0606(8) 0.0470(7) 0.0283(6) 0.0073(7) 0.0055(7)
Cl2 0.0723(10) 0.0803(9) 0.0460(7) 0.0359(7) 0.0042(7) 0.0063(8)
Cl3 0.0660(10) 0.0615(8) 0.0794(10) 0.0477(7) -0.0095(8) -0.0051(7)
Cl4 0.0886(12) 0.0642(8) 0.0476(7) 0.0226(6) 0.0167(8) 0.0209(8)
Cl5 0.161(2) 0.1052(13) 0.0448(8) 0.0156(8) 0.0071(10) 0.0886(15)
Cl6 0.0605(10) 0.0771(10) 0.0765(10) 0.0307(8) 0.0168(8) 0.0257(8)
O1 0.060(2) 0.0385(16) 0.0426(18) 0.0215(14) 0.0126(16) 0.0223(16)
O2 0.069(3) 0.0416(17) 0.0423(18) 0.0159(14) 0.0150(17) 0.0248(17)
O3 0.053(2) 0.0564(19) 0.0401(17) 0.0305(15) 0.0165(16) 0.0205(17)
O4 0.060(2) 0.060(2) 0.0341(17) 0.0235(15) 0.0168(16) 0.0149(18)
O5 0.052(2) 0.0327(15) 0.0349(16) 0.0085(12) 0.0125(15) 0.0018(15)
O6 0.068(3) 0.0357(16) 0.0384(17) 0.0052(14) 0.0096(17) 0.0008(17)
O7 0.053(2) 0.0353(16) 0.0449(18) 0.0100(14) 0.0103(16) -0.0048(15)
O8 0.056(2) 0.0338(16) 0.054(2) 0.0108(14) 0.0124(18) -0.0077(16)
O9 0.052(3) 0.106(3) 0.144(4) 0.095(3) 0.018(3) 0.006(3)
O10 0.067(4) 0.079(3) 0.141(5) 0.033(3) 0.005(3) 0.003(3)
P1 0.0344(7) 0.0315(5) 0.0270(5) 0.0131(4) 0.0054(5) 0.0057(5)
P2 0.0396(7) 0.0348(6) 0.0373(6) 0.0156(5) 0.0066(5) 0.0074(5)

loop_
_atom_type_symbol
_atom_type_description
_atom_type_scat_dispersion_real
_atom_type_scat_dispersion_imag
_atom_type_scat_source
Mn Mn 0.3368 0.7283 'International Tables Vol C Tables 4.2.6.8 and 6.1.1.4'
C C 0.0033 0.0016 'International Tables Vol C Tables 4.2.6.8 and 6.1.1.4'
H H 0.0000 0.0000 'International Tables Vol C Tables 4.2.6.8 and 6.1.1.4'
O O 0.0106 0.0060 'International Tables Vol C Tables 4.2.6.8 and 6.1.1.4'
P P 0.1023 0.0942 'International Tables Vol C Tables 4.2.6.8 and 6.1.1.4'
Cl Cl 0.1484 0.1585 'International Tables Vol C Tables 4.2.6.8 and 6.1.1.4'

loop_
_geom_angle_atom_site_label_1
_geom_angle_atom_site_label_2
_geom_angle_atom_site_label_3
_geom_angle
_geom_angle_site_symmetry_1
_geom_angle_site_symmetry_3
_geom_angle_publ_flag
O9 Mn1 Cl3 103.89(14) . . ?
O9 Mn1 Cl2 106.13(16) . . ?
Cl3 Mn1 Cl2 117.87(6) . . ?
O9 Mn1 Cl1 106.31(16) . . ?
Cl3 Mn1 Cl1 114.48(6) . . ?
Cl2 Mn1 Cl1 107.21(6) . . ?
O10 Mn2 Cl4 97.11(17) . . ?
O10 Mn2 Cl5 102.42(19) . . ?
Cl4 Mn2 Cl5 117.37(6) . . ?
O10 Mn2 Cl6 103.87(16) . . ?
Cl4 Mn2 Cl6 118.65(7) . . ?
Cl5 Mn2 Cl6 113.15(7) . . ?
C7 C1 C2 124.3(4) . . ?
C7 C1 P1 126.5(3) . . ?
C2 C1 P1 109.2(3) . . ?
C3 C2 C1 113.9(4) . . ?
C3 C2 C9 132.4(4) . . ?
C1 C2 C9 113.6(4) . . ?
O1 C3 C5 110.7(4) . . ?
O1 C3 C2 127.9(4) . . ?
C5 C3 C2 121.4(4) . . ?
O2 C4 O1 107.7(4) . . ?
O2 C4 H4A 110.2 . . ?
O1 C4 H4A 110.2 . . ?
O2 C4 H4B 110.2 . . ?
O1 C4 H4B 110.2 . . ?
H4A C4 H4B 108.5 . . ?
C6 C5 C3 124.3(4) . . ?
C6 C5 O2 126.7(4) . . ?
C3 C5 O2 109.0(4) . . ?
C5 C6 C7 116.5(4) . . ?
C5 C6 H6 121.7 . . ?
C7 C6 H6 121.7 . . ?
C1 C7 C6 119.6(4) . . ?
C1 C7 H7 120.2 . . ?
C6 C7 H7 120.2 . . ?
C14 C8 C9 123.4(4) . . ?
C14 C8 P1 127.8(3) . . ?
C9 C8 P1 108.8(3) . . ?
C10 C9 C8 115.0(3) . . ?
C10 C9 C2 130.8(4) . . ?
C8 C9 C2 114.2(3) . . ?
O3 C10 C9 129.3(4) . . ?
O3 C10 C12 109.8(3) . . ?
C9 C10 C12 120.9(4) . . ?
O4 C11 O3 107.6(3) . . ?
O4 C11 H11A 110.2 . . ?
O3 C11 H11A 110.2 . . ?
O4 C11 H11B 110.2 . . ?
O3 C11 H11B 110.2 . . ?
H11A C11 H11B 108.5 . . ?
C13 C12 O4 127.0(4) . . ?
C13 C12 C10 123.7(4) . . ?
O4 C12 C10 109.3(4) . . ?
C12 C13 C14 117.5(4) . . ?
C12 C13 H13 121.3 . . ?
C14 C13 H13 121.3 . . ?
C8 C14 C13 119.6(4) . . ?
C8 C14 H14 120.2 . . ?
C13 C14 H14 120.2 . . ?
C20 C15 C16 119.9(4) . . ?
C20 C15 P1 121.5(3) . . ?
C16 C15 P1 118.5(3) . . ?
C17 C16 C15 119.5(5) . . ?
C17 C16 H16 120.2 . . ?
C15 C16 H16 120.2 . . ?
C18 C17 C16 121.2(5) . . ?
C18 C17 H17 119.4 . . ?
C16 C17 H17 119.4 . . ?
C17 C18 C19 120.1(5) . . ?
C17 C18 H18 119.9 . . ?
C19 C18 H18 119.9 . . ?
C20 C19 C18 120.1(5) . . ?
C20 C19 H19 120.0 . . ?
C18 C19 H19 120.0 . . ?
C19 C20 C15 119.2(5) . . ?
C19 C20 H20 120.4 . . ?
C15 C20 H20 120.4 . . ?
C26 C21 C22 119.9(5) . . ?
C26 C21 P1 120.9(4) . . ?
C22 C21 P1 119.1(3) . . ?
C23 C22 C21 119.0(5) . . ?
C23 C22 H22 120.5 . . ?
C21 C22 H22 120.5 . . ?
C24 C23 C22 120.4(5) . . ?
C24 C23 H23 119.8 . . ?
C22 C23 H23 119.8 . . ?
C23 C24 C25 120.7(5) . . ?
C23 C24 H24 119.6 . . ?
C25 C24 H24 119.6 . . ?
C26 C25 C24 120.1(5) . . ?
C26 C25 H25 119.9 . . ?
C24 C25 H25 119.9 . . ?
C25 C26 C21 119.8(5) . . ?
C25 C26 H26 120.1 . . ?
C21 C26 H26 120.1 . . ?
C33 C27 C28 123.3(4) . . ?
C33 C27 P2 127.2(3) . . ?
C28 C27 P2 109.4(3) . . ?
C29 C28 C27 115.8(4) . . ?
C29 C28 C35 130.9(4) . . ?
C27 C28 C35 113.3(3) . . ?
C28 C29 O5 130.3(4) . . ?
C28 C29 C31 120.6(4) . . ?
O5 C29 C31 109.1(4) . . ?
O6 C30 O5 106.7(4) . . ?
O6 C30 H30A 110.4 . . ?
O5 C30 H30A 110.4 . . ?
O6 C30 H30B 110.4 . . ?
O5 C30 H30B 110.4 . . ?
H30A C30 H30B 108.6 . . ?
C32 C31 O6 127.8(4) . . ?
C32 C31 C29 123.4(4) . . ?
O6 C31 C29 108.9(4) . . ?
C31 C32 C33 117.7(4) . . ?
C31 C32 H32 121.1 . . ?
C33 C32 H32 121.1 . . ?
C32 C33 C27 119.2(4) . . ?
C32 C33 H33 120.4 . . ?
C27 C33 H33 120.4 . . ?
C40 C34 C35 123.2(4) . . ?
C40 C34 P2 127.2(3) . . ?
C35 C34 P2 109.6(3) . . ?
C36 C35 C34 115.3(4) . . ?
C36 C35 C28 131.6(4) . . ?
C34 C35 C28 113.1(4) . . ?
O7 C36 C35 129.7(4) . . ?
O7 C36 C38 108.9(4) . . ?
C35 C36 C38 121.3(4) . . ?
O8 C37 O7 106.9(3) . . ?
O8 C37 H37A 110.3 . . ?
O7 C37 H37A 110.3 . . ?
O8 C37 H37B 110.3 . . ?
O7 C37 H37B 110.3 . . ?
H37A C37 H37B 108.6 . . ?
O8 C38 C39 126.2(4) . . ?
O8 C38 C36 110.7(4) . . ?
C39 C38 C36 123.1(4) . . ?
C38 C39 C40 117.0(4) . . ?
C38 C39 H39 121.5 . . ?
C40 C39 H39 121.5 . . ?
C34 C40 C39 120.0(4) . . ?
C34 C40 H40 120.0 . . ?
C39 C40 H40 120.0 . . ?
C46 C41 C42 118.4(5) . . ?
C46 C41 P2 120.4(4) . . ?
C42 C41 P2 121.2(4) . . ?
C41 C42 C43 120.6(6) . . ?
C41 C42 H42 119.7 . . ?
C43 C42 H42 119.7 . . ?
C44 C43 C42 121.0(6) . . ?
C44 C43 H43 119.5 . . ?
C42 C43 H43 119.5 . . ?
C43 C44 C45 119.2(7) . . ?
C43 C44 H44 120.4 . . ?
C45 C44 H44 120.4 . . ?
C44 C45 C46 120.3(8) . . ?
C44 C45 H45 119.9 . . ?
C46 C45 H45 119.9 . . ?
C41 C46 C45 120.4(7) . . ?
C41 C46 H46 119.8 . . ?
C45 C46 H46 119.8 . . ?
C48 C47 C52 115.5(8) . . ?
C48 C47 C48' 53.2(11) . . ?
C52 C47 C48' 107.1(9) . . ?
C48 C47 P2 123.6(7) . . ?
C52 C47 P2 119.5(5) . . ?
C48' C47 P2 117.4(7) . . ?
C47 C48 C49 121.5(10) . . ?
C47 C48 H48 119.2 . . ?
C49 C48 H48 119.2 . . ?
C50 C49 C48 125.1(11) . . ?
C50 C49 H49 117.4 . . ?
C48 C49 H49 117.4 . . ?
C49' C48' C47 120.5(12) . . ?
C49' C48' H48' 119.7 . . ?
C47 C48' H48' 119.7 . . ?
C48' C49' C50 114.1(12) . . ?
C48' C49' H49' 122.9 . . ?
C50 C49' H49' 122.9 . . ?
C49 C50 C51 117.0(10) . . ?
C49 C50 C49' 53.6(15) . . ?
C51 C50 C49' 107.4(9) . . ?
C49 C50 H50 119.6 . . ?
C51 C50 H50 120.7 . . ?
C49' C50 H50 119.1 . . ?
C50 C51 C52 118.7(8) . . ?
C50 C51 H51 120.6 . . ?
C52 C51 H51 120.6 . . ?
C47 C52 C51 119.1(7) . . ?
C47 C52 H52 120.4 . . ?
C51 C52 H52 120.4 . . ?
O9 C53 C54 118.2(9) . . ?
O9 C53 H53A 107.8 . . ?
C54 C53 H53A 107.8 . . ?
O9 C53 H53B 107.8 . . ?
C54 C53 H53B 107.8 . . ?
H53A C53 H53B 107.1 . . ?
C53 C54 H54A 109.5 . . ?
C53 C54 H54B 109.5 . . ?
H54A C54 H54B 109.5 . . ?
C53 C54 H54C 109.5 . . ?
H54A C54 H54C 109.5 . . ?
H54B C54 H54C 109.5 . . ?
O10 C55 C56 106.4(9) . . ?
O10 C55 H55A 110.5 . . ?
C56 C55 H55A 110.5 . . ?
O10 C55 H55B 110.5 . . ?
C56 C55 H55B 110.5 . . ?
H55A C55 H55B 108.6 . . ?
C55 C56 C57 105.6(10) . . ?
C55 C56 H56A 110.6 . . ?
C57 C56 H56A 110.6 . . ?
C55 C56 H56B 110.6 . . ?
C57 C56 H56B 110.6 . . ?
H56A C56 H56B 108.8 . . ?
C58 C57 C56 99.4(11) . . ?
C58 C57 H57A 111.9 . . ?
C56 C57 H57A 111.9 . . ?
C58 C57 H57B 111.9 . . ?
C56 C57 H57B 111.9 . . ?
H57A C57 H57B 109.6 . . ?
O10 C58 C57 115.3(12) . . ?
O10 C58 H58A 108.4 . . ?
C57 C58 H58A 108.4 . . ?
O10 C58 H58B 108.4 . . ?
C57 C58 H58B 108.4 . . ?
H58A C58 H58B 107.5 . . ?
C3 O1 C4 105.7(3) . . ?
C5 O2 C4 106.9(3) . . ?
C10 O3 C11 105.2(3) . . ?
C12 O4 C11 106.4(3) . . ?
C29 O5 C30 106.3(3) . . ?
C31 O6 C30 106.8(3) . . ?
C36 O7 C37 106.3(3) . . ?
C38 O8 C37 106.2(3) . . ?
C53 O9 Mn1 127.6(4) . . ?
C53 O9 H9A 105.1 . . ?
Mn1 O9 H9A 105.2 . . ?
C58 O10 C55 106.3(8) . . ?
C58 O10 Mn2 126.8(8) . . ?
C55 O10 Mn2 121.1(6) . . ?
C8 P1 C15 111.9(2) . . ?
C8 P1 C21 117.1(2) . . ?
C15 P1 C21 108.5(2) . . ?
C8 P1 C1 94.14(19) . . ?
C15 P1 C1 112.8(2) . . ?
C21 P1 C1 111.9(2) . . ?
C34 P2 C27 94.4(2) . . ?
C34 P2 C41 111.7(2) . . ?
C27 P2 C41 116.9(2) . . ?
C34 P2 C47 113.5(3) . . ?
C27 P2 C47 110.1(2) . . ?
C41 P2 C47 109.7(3) . . ?

loop_
_geom_bond_atom_site_label_1
_geom_bond_atom_site_label_2
_geom_bond_distance
_geom_bond_site_symmetry_2
_geom_bond_publ_flag
Mn1 O9 2.102(4) . ?
Mn1 Cl3 2.3299(16) . ?
Mn1 Cl2 2.3365(17) . ?
Mn1 Cl1 2.3661(16) . ?
Mn2 O10 2.160(5) . ?
Mn2 Cl4 2.3188(15) . ?
Mn2 Cl5 2.319(2) . ?
Mn2 Cl6 2.3298(18) . ?
C1 C7 1.380(6) . ?
C1 C2 1.427(6) . ?
C1 P1 1.794(4) . ?
C2 C3 1.388(6) . ?
C2 C9 1.463(5) . ?
C3 O1 1.382(5) . ?
C3 C5 1.383(6) . ?
C4 O2 1.433(6) . ?
C4 O1 1.441(5) . ?
C4 H4A 0.9900 . ?
C4 H4B 0.9900 . ?
C5 C6 1.364(6) . ?
C5 O2 1.384(5) . ?
C6 C7 1.400(6) . ?
C6 H6 0.9500 . ?
C7 H7 0.9500 . ?
C8 C14 1.381(6) . ?
C8 C9 1.432(6) . ?
C8 P1 1.786(4) . ?
C9 C10 1.383(6) . ?
C10 O3 1.380(5) . ?
C10 C12 1.399(6) . ?
C11 O4 1.432(6) . ?
C11 O3 1.441(5) . ?
C11 H11A 0.9900 . ?
C11 H11B 0.9900 . ?
C12 C13 1.355(7) . ?
C12 O4 1.368(5) . ?
C13 C14 1.401(6) . ?
C13 H13 0.9500 . ?
C14 H14 0.9500 . ?
C15 C20 1.404(6) . ?
C15 C16 1.404(6) . ?
C15 P1 1.791(4) . ?
C16 C17 1.378(7) . ?
C16 H16 0.9500 . ?
C17 C18 1.363(9) . ?
C17 H17 0.9500 . ?
C18 C19 1.402(9) . ?
C18 H18 0.9500 . ?
C19 C20 1.389(7) . ?
C19 H19 0.9500 . ?
C20 H20 0.9500 . ?
C21 C26 1.394(6) . ?
C21 C22 1.398(6) . ?
C21 P1 1.793(5) . ?
C22 C23 1.384(7) . ?
C22 H22 0.9500 . ?
C23 C24 1.373(8) . ?
C23 H23 0.9500 . ?
C24 C25 1.375(8) . ?
C24 H24 0.9500 . ?
C25 C26 1.374(8) . ?
C25 H25 0.9500 . ?
C26 H26 0.9500 . ?
C27 C33 1.393(6) . ?
C27 C28 1.424(6) . ?
C27 P2 1.785(4) . ?
C28 C29 1.356(6) . ?
C28 C35 1.489(6) . ?
C29 O5 1.366(5) . ?
C29 C31 1.417(6) . ?
C30 O6 1.431(6) . ?
C30 O5 1.444(5) . ?
C30 H30A 0.9900 . ?
C30 H30B 0.9900 . ?
C31 C32 1.356(7) . ?
C31 O6 1.367(5) . ?
C32 C33 1.387(7) . ?
C32 H32 0.9500 . ?
C33 H33 0.9500 . ?
C34 C40 1.388(6) . ?
C34 C35 1.430(6) . ?
C34 P2 1.776(5) . ?
C35 C36 1.372(6) . ?
C36 O7 1.365(5) . ?
C36 C38 1.406(6) . ?
C37 O8 1.441(6) . ?
C37 O7 1.454(5) . ?
C37 H37A 0.9900 . ?
C37 H37B 0.9900 . ?
C38 O8 1.354(5) . ?
C38 C39 1.375(6) . ?
C39 C40 1.398(7) . ?
C39 H39 0.9500 . ?
C40 H40 0.9500 . ?
C41 C46 1.356(8) . ?
C41 C42 1.367(7) . ?
C41 P2 1.796(5) . ?
C42 C43 1.375(8) . ?
C42 H42 0.9500 . ?
C43 C44 1.326(9) . ?
C43 H43 0.9500 . ?
C44 C45 1.370(11) . ?
C44 H44 0.9500 . ?
C45 C46 1.377(10) . ?
C45 H45 0.9500 . ?
C46 H46 0.9500 . ?
C47 C48 1.253(12) . ?
C47 C52 1.369(9) . ?
C47 C48' 1.432(17) . ?
C47 P2 1.803(6) . ?
C48 C49 1.425(16) . ?
C48 H48 0.9500 . ?
C49 C50 1.159(15) . ?
C49 H49 0.9500 . ?
C48' C49' 1.37(2) . ?
C48' H48' 0.9500 . ?
C49' C50 1.583(18) . ?
C49' H49' 0.9500 . ?
C50 C51 1.350(12) . ?
C50 H50 0.9500 . ?
C51 C52 1.436(11) . ?
C51 H51 0.9500 . ?
C52 H52 0.9500 . ?
C53 O9 1.426(10) . ?
C53 C54 1.427(12) . ?
C53 H53A 0.9900 . ?
C53 H53B 0.9900 . ?
C54 H54A 0.9800 . ?
C54 H54B 0.9800 . ?
C54 H54C 0.9800 . ?
C55 O10 1.425(10) . ?
C55 C56 1.437(15) . ?
C55 H55A 0.9900 . ?
C55 H55B 0.9900 . ?
C56 C57 1.437(18) . ?
C56 H56A 0.9900 . ?
C56 H56B 0.9900 . ?
C57 C58 1.436(15) . ?
C57 H57A 0.9900 . ?
C57 H57B 0.9900 . ?
C58 O10 1.248(12) . ?
C58 H58A 0.9900 . ?
C58 H58B 0.9900 . ?
O9 H9A 0.9900 . ?
